data_4305293
loop_
_publ_author_name
'Wai-Lun Man'
'Hoi-Ki Kwong'
'William W. Y. Lam'
'Jing Xiang'
'Tsz-Wing Wong'
'Wing-Hong Lam'
'Wing-Tak Wong'
'Shie-Ming Peng'
'Tai-Chu Lau'

_publ_contact_author_address
;
Department of Biology and Chemistry
City University of Hong Kong
Tat Chee Road,
Kowloon Tong, 
Hong Kong.
;
_publ_contact_author_email BHTCLAU@cityu.edu.hk
_publ_contact_author_fax (852)27887406
_publ_contact_author_name 'Prof. T. C. Lau'
_publ_contact_author_phone (852)27887811
_publ_section_title
;
General Synthesis of (Salen)ruthenium(III) Complexes via N...N Coupling
of (Salen)ruthenium(VI) Nitrides
;
_journal_name_full 'Inorganic Chemistry'
_journal_page_first 5936
_journal_page_last 5944
_journal_paper_doi 10.1021/ic800263n
_journal_volume 47
_journal_year 2008
_chemical_formula_moiety 'C22 H22 K N4 O3 Ru'
_chemical_formula_sum 'C22 H22 K N4 O3 Ru'
_chemical_formula_weight 530.61
_space_group_IT_number 14
_symmetry_cell_setting monoclinic
_symmetry_Int_Tables_number 14
_symmetry_space_group_name_Hall '-P 2ybc'
_symmetry_space_group_name_H-M 'P 1 21/c 1'
_audit_creation_date 'Mon Dec 23 16:21:44 2002'
_audit_creation_method 'from TEXRAY.INF file'
_cell_angle_alpha 90
_cell_angle_beta 118.53(1)
_cell_angle_gamma 90
_cell_formula_units_Z 4
_cell_length_a 12.580(1)
_cell_length_b 16.369(2)
_cell_length_c 12.031(1)
_cell_measurement_reflns_used 0
_cell_measurement_temperature 298
_cell_measurement_theta_max 30.0
_cell_measurement_theta_min -30.0
_cell_volume 2176.6(4)
_computing_cell_refinement 'SMART (Bruker, 1996)'
_computing_data_collection 'SMART (Bruker, 1996)'
_computing_data_reduction 'SAINT+ (Bruker, 1999)'
_computing_publication_material 'teXsan (Molecular Structure corporation, 1992)'
_computing_structure_refinement 'teXsan (Molecular Structure corporation, 1992)'
_computing_structure_solution 'SHELXS-86 (Sheldrick, 1990)'
_diffrn_ambient_temperature 298
_diffrn_measured_fraction_theta_full 27.5
_diffrn_measured_fraction_theta_max 27.5
_diffrn_measurement_device 'Bruker SMART 1K CCD Detector'
_diffrn_measurement_method '\f and \w scans'
_diffrn_orient_matrix_UB_11 0.00000
_diffrn_orient_matrix_UB_12 0.00000
_diffrn_orient_matrix_UB_13 0.00000
_diffrn_orient_matrix_UB_21 0.00000
_diffrn_orient_matrix_UB_22 0.00000
_diffrn_orient_matrix_UB_23 0.00000
_diffrn_orient_matrix_UB_31 0.00000
_diffrn_orient_matrix_UB_32 0.00000
_diffrn_orient_matrix_UB_33 0.00000
_diffrn_radiation_detector 'Bruker SMART 1K CCD Detector'
_diffrn_radiation_monochromator graphite
_diffrn_radiation_source 'X-ray tube'
_diffrn_radiation_type MoK\a
_diffrn_radiation_wavelength 0.7107
_diffrn_reflns_av_R_equivalents 0.035
_diffrn_reflns_limit_h_max 16
_diffrn_reflns_limit_h_min 0
_diffrn_reflns_limit_k_max 21
_diffrn_reflns_limit_k_min -21
_diffrn_reflns_limit_l_max 13
_diffrn_reflns_limit_l_min -15
_diffrn_reflns_number 13558
_diffrn_reflns_reduction_process SAINT+
_diffrn_reflns_theta_full 27.5
_diffrn_reflns_theta_max 27.5
_diffrn_reflns_theta_min 2
_diffrn_standards_decay_% 0.00
_diffrn_standards_interval_count 0
_diffrn_standards_number 0
_exptl_absorpt_coefficient_mu 0.944
_exptl_absorpt_correction_T_max 0.920
_exptl_absorpt_correction_T_min 0.845
_exptl_absorpt_correction_type multi-scan
_exptl_absorpt_process_details 'SADABS (Sheldrick, 1997)'
_exptl_crystal_colour green
_exptl_crystal_density_diffrn 1.619
_exptl_crystal_density_method 'not measured'
_exptl_crystal_description block
_exptl_crystal_F_000 1076.00
_exptl_crystal_size_max 0.190
_exptl_crystal_size_mid 0.150
_exptl_crystal_size_min 0.090
_refine_diff_density_max 0.70
_refine_diff_density_min -0.54
_refine_ls_extinction_method none
_refine_ls_goodness_of_fit_ref 1.083
_refine_ls_hydrogen_treatment constr
_refine_ls_matrix_type full
_refine_ls_number_parameters 280
_refine_ls_number_reflns 3311
_refine_ls_number_restraints 0
_refine_ls_R_factor_gt 0.0325
_refine_ls_shift/su_max 0.0010
_refine_ls_structure_factor_coef F
_refine_ls_weighting_details 'calc w=1/[(\s)^2^(Fo)+(p/2)^2^(Fo)^2^]   p=0.035'
_refine_ls_weighting_scheme sigma
_refine_ls_wR_factor_ref 0.0339
_reflns_number_gt 3311
_reflns_number_total 5066
_reflns_threshold_expression I>2\s(I)
_cod_data_source_file ic800263n-file002_1.cif
_cod_data_source_block compound_9
_cod_depositor_comments
;
The following automatic conversions were performed:

'_atom_site_thermal_displace_type' tag value 'Uij' was replaced with
'Uani' value 53 times.

Automatic conversion script
Id: cif_fix_values 1646 2011-03-28 12:23:43Z adriana 
;
_cod_original_sg_symbol_H-M 'P 21/c '
_cod_database_code 4305293

loop_
_symmetry_equiv_pos_as_xyz
'   +x,   +y,   +z'
'   -x,1/2+y,1/2-z'
'   -x,   -y,   -z'
'   +x,1/2-y,1/2+z'

loop_
_atom_site_aniso_label
_atom_site_aniso_U_11
_atom_site_aniso_U_22
_atom_site_aniso_U_33
_atom_site_aniso_U_12
_atom_site_aniso_U_13
_atom_site_aniso_U_23
Ru(1) 0.0309(2) 0.0351(2) 0.0201(1) 0.0012(2) 0.0092(1) 0.0024(1)
K(1) 0.0693(7) 0.0533(6) 0.0484(5) -0.0106(5) 0.0180(5) 0.0122(5)
O(1) 0.038(2) 0.050(2) 0.026(1) -0.007(1) 0.013(1) 0.003(1)
O(2) 0.038(1) 0.044(2) 0.026(1) -0.004(1) 0.005(1) 0.009(1)
O(3) 0.085(3) 0.089(3) 0.070(2) 0.009(2) 0.029(2) 0.013(2)
N(1) 0.032(2) 0.041(2) 0.024(1) 0.004(2) 0.012(1) 0.003(1)
N(2) 0.034(2) 0.036(2) 0.021(1) 0.003(1) 0.009(1) 0.003(1)
N(3) 0.086(3) 0.060(3) 0.043(2) 0.017(2) 0.026(2) -0.003(2)
N(4) 0.056(2) 0.046(2) 0.055(2) 0.003(2) 0.026(2) -0.004(2)
C(1) 0.035(2) 0.037(2) 0.031(2) 0.003(2) 0.017(2) -0.002(2)
C(2) 0.045(2) 0.038(2) 0.031(2) 0.002(2) 0.017(2) 0.001(2)
C(3) 0.060(3) 0.040(2) 0.044(2) -0.005(2) 0.029(2) 0.001(2)
C(4) 0.049(3) 0.047(3) 0.050(2) -0.014(2) 0.021(2) -0.009(2)
C(5) 0.041(2) 0.045(2) 0.036(2) -0.003(2) 0.013(2) -0.005(2)
C(6) 0.036(2) 0.036(2) 0.030(2) 0.004(2) 0.017(2) -0.002(2)
C(7) 0.029(2) 0.041(2) 0.026(2) 0.003(2) 0.008(2) -0.002(2)
C(8) 0.039(2) 0.049(3) 0.029(2) 0.008(2) 0.012(2) 0.011(2)
C(9) 0.036(2) 0.059(3) 0.027(2) 0.006(2) 0.009(2) 0.011(2)
C(10) 0.044(3) 0.081(3) 0.038(2) 0.011(2) 0.010(2) 0.023(2)
C(11) 0.045(3) 0.085(3) 0.030(2) 0.003(2) 0.010(2) 0.023(2)
C(12) 0.042(2) 0.059(3) 0.030(2) 0.000(2) 0.011(2) 0.013(2)
C(13) 0.035(2) 0.052(3) 0.024(2) 0.001(2) 0.008(2) 0.006(2)
C(14) 0.040(2) 0.036(2) 0.030(2) -0.001(2) 0.017(2) 0.004(2)
C(15) 0.033(2) 0.037(2) 0.027(2) 0.003(2) 0.012(2) 0.001(1)
C(16) 0.040(2) 0.043(2) 0.035(2) -0.006(2) 0.015(2) 0.001(2)
C(17) 0.036(2) 0.050(3) 0.043(2) -0.011(2) 0.013(2) -0.004(2)
C(18) 0.034(2) 0.066(3) 0.029(2) -0.007(2) 0.010(2) -0.006(2)
C(19) 0.037(2) 0.058(3) 0.024(2) -0.003(2) 0.011(2) 0.004(2)
C(20) 0.031(2) 0.038(2) 0.027(2) -0.001(2) 0.012(2) -0.001(2)
C(21) 0.049(2) 0.051(3) 0.024(2) 0.003(2) 0.014(2) 0.004(2)
C(22) 0.035(2) 0.037(2) 0.027(2) 0.001(2) 0.009(2) 0.004(2)

loop_
_atom_site_label
_atom_site_fract_x
_atom_site_fract_y
_atom_site_fract_z
_atom_site_U_iso_or_equiv
_atom_site_thermal_displace_type
_atom_site_calc_flag
_atom_site_calc_attached_atom
Ru(1) 0.32615(3) 0.95251(2) 0.15931(2) 0.02993(7) Uani ? ?
K(1) 0.48567(10) 0.83772(6) 0.47345(9) 0.0611(3) Uani ? ?
O(1) 0.2604(2) 0.8790(2) 0.2469(2) 0.0390(7) Uani ? ?
O(2) 0.4942(2) 0.9491(2) 0.3094(2) 0.0400(7) Uani ? ?
O(3) 0.5995(3) 0.7617(2) 0.3477(3) 0.085(1) Uani ? ?
N(1) 0.1673(2) 0.9574(2) 0.0015(2) 0.0330(8) Uani ? ?
N(2) 0.3780(3) 1.0281(2) 0.0643(2) 0.0318(8) Uani ? ?
N(3) 0.2935(4) 1.1197(2) 0.2817(3) 0.065(1) Uani ? ?
N(4) 0.4011(3) 0.7991(2) 0.0455(3) 0.052(1) Uani ? ?
C(1) 0.1620(3) 0.8347(2) 0.1859(3) 0.0337(10) Uani ? ?
C(2) 0.1397(3) 0.7723(2) 0.2538(3) 0.039(1) Uani ? ?
C(3) 0.0379(4) 0.7256(2) 0.1999(4) 0.046(1) Uani ? ?
C(4) -0.0495(4) 0.7371(3) 0.0730(4) 0.050(1) Uani ? ?
C(5) -0.0320(3) 0.7970(2) 0.0048(3) 0.043(1) Uani ? ?
C(6) 0.0725(3) 0.8472(2) 0.0567(3) 0.0336(10) Uani ? ?
C(7) 0.0768(3) 0.9101(2) -0.0241(3) 0.0337(10) Uani ? ?
C(8) 0.1641(3) 1.0241(2) -0.0851(3) 0.040(1) Uani ? ?
C(9) 0.0674(3) 1.0172(3) -0.2224(3) 0.043(1) Uani ? ?
C(10) 0.0798(4) 1.0868(3) -0.2998(4) 0.058(1) Uani ? ?
C(11) 0.2033(4) 1.0952(3) -0.2849(3) 0.056(1) Uani ? ?
C(12) 0.3004(3) 1.1010(3) -0.1474(3) 0.046(1) Uani ? ?
C(13) 0.2893(3) 1.0302(2) -0.0731(3) 0.040(1) Uani ? ?
C(14) 0.4759(3) 1.0707(2) 0.1141(3) 0.035(1) Uani ? ?
C(15) 0.5670(3) 1.0687(2) 0.2462(3) 0.0337(10) Uani ? ?
C(16) 0.6597(3) 1.1276(2) 0.2850(3) 0.040(1) Uani ? ?
C(17) 0.7517(3) 1.1322(3) 0.4066(4) 0.046(1) Uani ? ?
C(18) 0.7537(3) 1.0757(3) 0.4955(3) 0.045(1) Uani ? ?
C(19) 0.6677(3) 1.0161(2) 0.4608(3) 0.041(1) Uani ? ?
C(20) 0.5716(3) 1.0099(2) 0.3356(3) 0.0325(10) Uani ? ?
C(21) 0.2969(4) 1.0575(3) 0.2376(3) 0.043(1) Uani ? ?
C(22) 0.3698(3) 0.8519(2) 0.0854(3) 0.035(1) Uani ? ?
H(1) 0.1976 0.7628 0.3396 0.0464 Uani ? ?
H(2) 0.0259 0.6846 0.2488 0.0555 Uani ? ?
H(3) -0.1197 0.7036 0.0354 0.0599 Uani ? ?
H(4) -0.0920 0.8055 -0.0805 0.0515 Uani ? ?
H(5) 0.0067 0.9174 -0.1037 0.0405 Uani ? ?
H(6) 0.1497 1.0737 -0.0535 0.0486 Uani ? ?
H(7) 0.0761 0.9665 -0.2556 0.0521 Uani ? ?
H(8) -0.0102 1.0198 -0.2273 0.0521 Uani ? ?
H(9) 0.0251 1.0772 -0.3866 0.0701 Uani ? ?
H(10) 0.0591 1.1364 -0.2740 0.0701 Uani ? ?
H(11) 0.2197 1.0490 -0.3221 0.0674 Uani ? ?
H(12) 0.2061 1.1434 -0.3276 0.0674 Uani ? ?
H(13) 0.3779 1.0996 -0.1428 0.0550 Uani ? ?
H(14) 0.2912 1.1508 -0.1123 0.0550 Uani ? ?
H(15) 0.3015 0.9818 -0.1092 0.0476 Uani ? ?
H(16) 0.4896 1.1063 0.0598 0.0424 Uani ? ?
H(17) 0.6582 1.1655 0.2244 0.0485 Uani ? ?
H(18) 0.8129 1.1726 0.4305 0.0548 Uani ? ?
H(19) 0.8158 1.0790 0.5809 0.0541 Uani ? ?
H(20) 0.6725 0.9778 0.5224 0.0493 Uani ? ?
H(21) 0.6423 0.7248 0.3129 0.0553 Uani ? ?
H(22) 0.5491 0.7651 0.2660 0.0553 Uani ? ?

loop_
_atom_type_symbol
_atom_type_oxidation_number
_atom_type_number_in_cell
_atom_type_scat_dispersion_real
_atom_type_scat_dispersion_imag
_atom_type_scat_source
Ru 0 4 -1.259 0.836 'International Tables'
N 0 16 0.006 0.003 'International Tables'
C 0 88 0.003 0.002 'International Tables'
O 0 12 0.011 0.006 'International Tables'
H 0 88 0.000 0.000 'International Tables'
K 0 4 0.200 0.250 'International Tables'

loop_
_geom_angle_atom_site_label_1
_geom_angle_atom_site_label_2
_geom_angle_atom_site_label_3
_geom_angle
_geom_angle_site_symmetry_1
_geom_angle_site_symmetry_2
_geom_angle_site_symmetry_3
_geom_angle_publ_flag
O(1) Ru(1) O(2) 91.81(9) ? ? ? yes
O(1) Ru(1) N(1) 92.7(1) ? ? ? yes
O(1) Ru(1) N(2) 175.6(1) ? ? ? yes
O(1) Ru(1) C(21) 92.9(1) ? ? ? yes
O(1) Ru(1) C(22) 90.5(1) ? ? ? yes
O(2) Ru(1) N(1) 174.9(1) ? ? ? yes
O(2) Ru(1) N(2) 92.3(1) ? ? ? yes
O(2) Ru(1) C(21) 87.4(1) ? ? ? yes
O(2) Ru(1) C(22) 89.0(1) ? ? ? yes
N(1) Ru(1) N(2) 83.3(1) ? ? ? yes
N(1) Ru(1) C(21) 94.9(1) ? ? ? yes
N(1) Ru(1) C(22) 88.5(1) ? ? ? yes
N(2) Ru(1) C(21) 85.6(1) ? ? ? yes
N(2) Ru(1) C(22) 91.2(1) ? ? ? yes
C(21) Ru(1) C(22) 175.1(2) ? ? ? yes
O(1) K(1) O(2) 61.71(7) ? ? ? yes
O(1) K(1) O(3) 96.69(9) ? ? ? yes
O(1) K(1) N(3) 152.83(10) ? ? ? yes
O(1) K(1) N(4) 97.55(9) ? ? ? yes
O(2) K(1) O(3) 72.61(9) ? ? ? yes
O(2) K(1) N(3) 102.51(9) ? ? ? yes
O(2) K(1) N(4) 156.15(9) ? ? ? yes
O(3) K(1) N(3) 99.2(1) ? ? ? yes
O(3) K(1) N(4) 100.3(1) ? ? ? yes
N(3) K(1) N(4) 101.1(1) ? ? ? yes
Ru(1) O(1) K(1) 99.68(9) ? ? ? yes
Ru(1) O(1) C(1) 123.3(2) ? ? ? yes
K(1) O(1) C(1) 128.9(2) ? ? ? yes
Ru(1) O(2) K(1) 106.2(1) ? ? ? yes
Ru(1) O(2) C(20) 122.0(2) ? ? ? yes
K(1) O(2) C(20) 127.6(2) ? ? ? yes
Ru(1) N(1) C(7) 125.0(2) ? ? ? yes
Ru(1) N(1) C(8) 111.9(2) ? ? ? yes
C(7) N(1) C(8) 123.1(3) ? ? ? yes
Ru(1) N(2) C(13) 111.9(2) ? ? ? yes
Ru(1) N(2) C(14) 124.9(2) ? ? ? yes
C(13) N(2) C(14) 123.2(3) ? ? ? yes
K(1) N(3) C(21) 115.7(3) ? ? ? yes
K(1) N(4) C(22) 173.9(3) ? ? ? yes
O(1) C(1) C(2) 118.0(3) ? ? ? yes
O(1) C(1) C(6) 124.7(3) ? ? ? yes
C(2) C(1) C(6) 117.3(3) ? ? ? yes
C(1) C(2) C(3) 122.1(3) ? ? ? yes
C(2) C(3) C(4) 120.8(4) ? ? ? yes
C(3) C(4) C(5) 118.9(4) ? ? ? yes
C(4) C(5) C(6) 122.3(4) ? ? ? yes
C(1) C(6) C(5) 118.6(3) ? ? ? yes
C(1) C(6) C(7) 125.0(3) ? ? ? yes
C(5) C(6) C(7) 116.4(3) ? ? ? yes
N(1) C(7) C(6) 125.8(3) ? ? ? yes
N(1) C(8) C(9) 116.4(3) ? ? ? yes
N(1) C(8) C(13) 107.5(3) ? ? ? yes
C(9) C(8) C(13) 111.4(3) ? ? ? yes
C(8) C(9) C(10) 110.3(3) ? ? ? yes
C(9) C(10) C(11) 113.7(3) ? ? ? yes
C(10) C(11) C(12) 112.9(3) ? ? ? yes
C(11) C(12) C(13) 110.1(3) ? ? ? yes
N(2) C(13) C(8) 107.3(3) ? ? ? yes
N(2) C(13) C(12) 116.2(3) ? ? ? yes
C(8) C(13) C(12) 112.4(3) ? ? ? yes
N(2) C(14) C(15) 125.3(3) ? ? ? yes
C(14) C(15) C(16) 116.3(3) ? ? ? yes
C(14) C(15) C(20) 124.7(3) ? ? ? yes
C(16) C(15) C(20) 118.9(3) ? ? ? yes
C(15) C(16) C(17) 122.3(3) ? ? ? yes
C(16) C(17) C(18) 118.5(3) ? ? ? yes
C(17) C(18) C(19) 120.9(3) ? ? ? yes
C(18) C(19) C(20) 121.7(3) ? ? ? yes
O(2) C(20) C(15) 124.7(3) ? ? ? yes
O(2) C(20) C(19) 117.8(3) ? ? ? yes
C(15) C(20) C(19) 117.5(3) ? ? ? yes
Ru(1) C(21) N(3) 171.5(4) ? ? ? yes
Ru(1) C(22) N(4) 175.2(3) ? ? ? yes

loop_
_geom_bond_atom_site_label_1
_geom_bond_atom_site_label_2
_geom_bond_distance
_geom_bond_site_symmetry_1
_geom_bond_site_symmetry_2
_geom_bond_publ_flag
Ru(1) O(1) 2.019(2) ? ? yes
Ru(1) O(2) 2.021(2) ? ? yes
Ru(1) N(1) 1.995(3) ? ? yes
Ru(1) N(2) 1.994(3) ? ? yes
Ru(1) C(21) 2.075(4) ? ? yes
Ru(1) C(22) 2.067(4) ? ? yes
K(1) O(1) 2.922(2) ? ? yes
K(1) O(2) 2.726(3) ? ? yes
K(1) O(3) 2.821(4) ? ? yes
K(1) N(3) 3.011(4) ? ? yes
K(1) N(4) 2.789(4) ? ? yes
O(1) C(1) 1.315(4) ? ? yes
O(2) C(20) 1.321(4) ? ? yes
N(1) C(7) 1.286(4) ? ? yes
N(1) C(8) 1.497(4) ? ? yes
N(2) C(13) 1.490(4) ? ? yes
N(2) C(14) 1.287(4) ? ? yes
N(3) C(21) 1.158(5) ? ? yes
N(4) C(22) 1.146(5) ? ? yes
C(1) C(2) 1.417(5) ? ? yes
C(1) C(6) 1.434(4) ? ? yes
C(2) C(3) 1.361(5) ? ? yes
C(3) C(4) 1.404(5) ? ? yes
C(4) C(5) 1.363(5) ? ? yes
C(5) C(6) 1.418(5) ? ? yes
C(6) C(7) 1.435(5) ? ? yes
C(8) C(9) 1.517(5) ? ? yes
C(8) C(13) 1.515(5) ? ? yes
C(9) C(10) 1.526(6) ? ? yes
C(10) C(11) 1.483(6) ? ? yes
C(11) C(12) 1.520(5) ? ? yes
C(12) C(13) 1.510(5) ? ? yes
C(14) C(15) 1.449(5) ? ? yes
C(15) C(16) 1.411(5) ? ? yes
C(15) C(20) 1.423(5) ? ? yes
C(16) C(17) 1.367(5) ? ? yes
C(17) C(18) 1.404(5) ? ? yes
C(18) C(19) 1.366(5) ? ? yes
C(19) C(20) 1.414(4) ? ? yes
